data_7043061
loop_
_publ_author_name
'Ghadwal, Rajendra S.'
'Rottschaefer, Dennis'
'Andrada, Diego Marcelo'
'Frenking, G.'
'Sch\"urmann, Christian J.'
'Stammler, Georg'

_publ_section_title
;
 Normal-to-Abnormal Rearrangement of an N-Heterocyclic Carbene with a
 Silylene Transition Metal Complex
;
_journal_name_full 'Dalton Trans.'
_journal_paper_doi 10.1039/C7DT01199G
_journal_year 2017
_chemical_formula_moiety 'C40 H51 Li N2 O7 W'
_chemical_formula_sum 'C40 H51 Li N2 O7 W'
_chemical_formula_weight 862.61
_chemical_name_systematic
;
 ?
;
_space_group_crystal_system monoclinic
_space_group_IT_number 14
_space_group_name_Hall '-P 2yn'
_space_group_name_H-M_alt 'P 1 21/n 1'
_symmetry_space_group_name_Hall '-P 2yn'
_symmetry_space_group_name_H-M 'P 1 21/n 1'
_atom_sites_solution_hydrogens geom
_atom_sites_solution_primary direct
_audit_creation_date 2016-07-15
_audit_creation_method
;
  Olex2 1.2-ac2
  (compiled 2012.03.27 svn.r2268, GUI svn.r4156)
;
_audit_update_record
;
2016-11-08 deposited with the CCDC.
2017-05-22 downloaded from the CCDC.
;
_cell_angle_alpha 90
_cell_angle_beta 90.4081(9)
_cell_angle_gamma 90
_cell_formula_units_Z 4
_cell_length_a 10.86235(11)
_cell_length_b 18.91698(18)
_cell_length_c 19.27237(18)
_cell_measurement_reflns_used 54851
_cell_measurement_temperature 100.0(1)
_cell_measurement_theta_max 31.9580
_cell_measurement_theta_min 2.1090
_cell_volume 3960.04(7)
_computing_cell_refinement 'CrysAlisPro 1.171.38.43 (Rigaku OD, 2015)'
_computing_data_collection 'CrysAlisPro 1.171.38.43 (Rigaku OD, 2015)'
_computing_data_reduction 'CrysAlisPro 1.171.38.43 (Rigaku OD, 2015)'
_computing_molecular_graphics
;
O. V. Dolomanov, L. J. Bourhis, R. J. Gildea, J. A. K. Howard and H. Puschmann,
OLEX2: a complete structure solution, refinement and analysis program.
J. Appl. Cryst. (2009). 42, 339-341.
;
_computing_publication_material
;
O. V. Dolomanov, L. J. Bourhis, R. J. Gildea, J. A. K. Howard and H. Puschmann,
OLEX2: a complete structure solution, refinement and analysis program.
J. Appl. Cryst. (2009). 42, 339-341.
;
_computing_structure_refinement
;
SHELXL, G.M. Sheldrick, Acta Cryst.
(2008). A64, 112-122
;
_computing_structure_solution 'ShelXT (Sheldrick, 2015)'
_diffrn_ambient_environment N~2~
_diffrn_ambient_temperature 100.00(10)
_diffrn_detector 'CCD plate'
_diffrn_detector_area_resol_mean 8.0951
_diffrn_detector_type Eos
_diffrn_measured_fraction_theta_full 0.9998
_diffrn_measured_fraction_theta_max 0.9998
_diffrn_measurement_details
;
List of Runs (angles in degrees, time in seconds):

  # Type    Start    End  Width  t~exp~   \w     \q     \k     \f   Frames
#--------------------------------------------------------------------------
  1  \w     -4.00  94.00   1.00    4.00    --   24.96  77.00 150.00   98
  2  \w      6.00  93.00   1.00    4.00    --   24.96  57.00 -90.00   87
  3  \w    -43.00  43.00   1.00    4.00    --   24.96 -57.00-150.00   86
  4  \w    -43.00  43.00   1.00    4.00    --   24.96 -57.00 120.00   86
  5  \w    -47.00  63.00   1.00    4.00    --   24.96 -19.00 -90.00  110
  6  \w     -4.00  94.00   1.00    4.00    --   24.96  77.00 -30.00   98
  7  \w      6.00  93.00   1.00    4.00    --   24.96  57.00  90.00   87
  8  \w    -44.00  54.00   1.00    4.00    --   24.96 -77.00  60.00   98
  9  \w    -20.00  65.00   1.00    4.00    --   24.96 -99.00-180.00   85
 10  \w     10.00  89.00   1.00    4.00    --   24.96-139.00  20.61   79
 11  \w    -97.00 -16.00   1.00    4.00    --  -23.50 153.00 -28.14   81
 12  \w    -94.00 -31.00   1.00    4.00    --  -23.50 -38.00  60.00   63
 13  \w     -4.00  94.00   1.00    4.00    --   24.96  77.00  30.00   98
 14  \w      7.00  85.00   1.00    4.00    --   24.96-133.00 -79.43   78
 15  \w     -4.00  94.00   1.00    4.00    --   24.96  77.00-150.00   98
 16  \w    -47.00  63.00   1.00    4.00    --   24.96 -19.00  90.00  110
;
_diffrn_measurement_device 'four-circle diffractometer'
_diffrn_measurement_device_type 'SuperNova, Single source at offset, Eos'
_diffrn_measurement_method '\w scans'
_diffrn_orient_matrix_type 'CrysAlisPro convention (1999,Acta A55,543-557)'
_diffrn_orient_matrix_UB_11 0.0311421000
_diffrn_orient_matrix_UB_12 0.0322041000
_diffrn_orient_matrix_UB_13 0.0070235000
_diffrn_orient_matrix_UB_21 -0.0572110000
_diffrn_orient_matrix_UB_22 0.0168023000
_diffrn_orient_matrix_UB_23 0.0062799000
_diffrn_orient_matrix_UB_31 0.0044576000
_diffrn_orient_matrix_UB_32 -0.0093246000
_diffrn_orient_matrix_UB_33 0.0355785000
_diffrn_radiation_monochromator mirror
_diffrn_radiation_probe x-ray
_diffrn_radiation_type 'Mo K\a'
_diffrn_radiation_wavelength 0.71073
_diffrn_reflns_av_R_equivalents 0.0521
_diffrn_reflns_av_unetI/netI 0.0227
_diffrn_reflns_Laue_measured_fraction_full 1.000
_diffrn_reflns_Laue_measured_fraction_max 1.000
_diffrn_reflns_limit_h_max 15
_diffrn_reflns_limit_h_min -15
_diffrn_reflns_limit_k_max 26
_diffrn_reflns_limit_k_min -26
_diffrn_reflns_limit_l_max 27
_diffrn_reflns_limit_l_min -27
_diffrn_reflns_number 137501
_diffrn_reflns_point_group_measured_fraction_full 1.000
_diffrn_reflns_point_group_measured_fraction_max 1.000
_diffrn_reflns_theta_full 26.000
_diffrn_reflns_theta_max 30.080
_diffrn_reflns_theta_min 1.508
_diffrn_source 'micro-focus sealed X-ray tube'
_diffrn_source_type 'SuperNova (Mo) X-ray Source'
_exptl_absorpt_coefficient_mu 2.966
_exptl_absorpt_correction_T_max 0.736
_exptl_absorpt_correction_T_min 0.511
_exptl_absorpt_correction_type gaussian
_exptl_absorpt_process_details
;
CrysAlisPro 1.171.38.43 (Rigaku Oxford Diffraction, 2015)
Numerical absorption correction based on gaussian integration over
            a multifaceted crystal model
Empirical absorption correction using spherical harmonics,
 implemented in SCALE3 ABSPACK scaling algorithm.
;
_exptl_crystal_colour 'clear colourless'
_exptl_crystal_colour_lustre clear
_exptl_crystal_colour_primary colourless
_exptl_crystal_density_diffrn 1.447
_exptl_crystal_description block
_exptl_crystal_F_000 1752.0
_exptl_crystal_recrystallization_method
'disordered from C37 to C40. Inside the disordred part ADP's were constrained to be same pairwise, equivalent bond length were restrained to be same'
_exptl_crystal_size_max 0.275
_exptl_crystal_size_mid 0.179
_exptl_crystal_size_min 0.126
_refine_diff_density_max 1.262
_refine_diff_density_min -0.670
_refine_diff_density_rms 0.084
_refine_ls_extinction_method none
_refine_ls_goodness_of_fit_ref 1.086
_refine_ls_hydrogen_treatment constr
_refine_ls_matrix_type full
_refine_ls_number_parameters 478
_refine_ls_number_reflns 11634
_refine_ls_number_restraints 10
_refine_ls_restrained_S_all 1.086
_refine_ls_R_factor_all 0.0275
_refine_ls_R_factor_gt 0.0212
_refine_ls_shift/su_max 0.006
_refine_ls_shift/su_mean 0.000
_refine_ls_structure_factor_coef Fsqd
_refine_ls_weighting_details
;
 w=1/[\s^2^(Fo^2^)+(0.0173P)^2^+3.0934P]
 where P=(Fo^2^+2Fc^2^)/3
;
_refine_ls_weighting_scheme calc
_refine_ls_wR_factor_gt 0.0465
_refine_ls_wR_factor_ref 0.0486
_reflns_Friedel_coverage 0.000
_reflns_number_gt 10239
_reflns_number_total 11634
_reflns_threshold_expression 'I > 2\s(I)'
_cod_data_source_file c7dt01199g2.cif
_cod_data_source_block raj01
_cod_database_code 7043061
_chemical_oxdiff_formula 'C132 H216 N48 O20 W4 Li1 '
_reflns_odcompleteness_completeness 99.98
_reflns_odcompleteness_iscentric 1
_reflns_odcompleteness_theta 30.01
_olex2_date_sample_data_collection 2016-07-14
_olex2_exptl_crystal_mounting_method mounted
_olex2_submission_special_instructions 'No special instructions were received'
_oxdiff_exptl_absorpt_empirical_details
;
Empirical correction (ABSPACK) includes:
- Absorption correction using spherical harmonics
- Frame scaling
- Detector area scaling
;
_oxdiff_exptl_absorpt_empirical_full_max 1.473
_oxdiff_exptl_absorpt_empirical_full_min 0.673
_shelx_space_group_comment
;
The symmetry employed for this shelxl refinement is uniquely defined
by the following loop, which should always be used as a source of
symmetry information in preference to the above space-group names.
They are only intended as comments.
;
_shelxl_version_number 2013-2

loop_
_space_group_symop_operation_xyz
'x, y, z'
'-x+1/2, y+1/2, -z+1/2'
'-x, -y, -z'
'x-1/2, -y-1/2, z-1/2'

loop_
_atom_site_label
_atom_site_type_symbol
_atom_site_fract_x
_atom_site_fract_y
_atom_site_fract_z
_atom_site_U_iso_or_equiv
_atom_site_adp_type
_atom_site_occupancy
_atom_site_site_symmetry_order
_atom_site_calc_flag
_atom_site_refinement_flags_posn
_atom_site_refinement_flags_adp
_atom_site_refinement_flags_occupancy
_atom_site_disorder_assembly
_atom_site_disorder_group
W1 W 0.54328(2) 0.56282(2) 0.80855(2) 0.01223(2) Uani 1 1 d . . . . .
O1 O 0.61380(14) 0.69770(7) 0.89602(7) 0.0219(3) Uani 1 1 d . . . . .
O2 O 0.43841(15) 0.67343(8) 0.69928(8) 0.0288(3) Uani 1 1 d . . . . .
O3 O 0.78925(16) 0.55200(10) 0.72038(10) 0.0387(4) Uani 1 1 d . . . . .
O4 O 0.66472(16) 0.48663(8) 0.93984(8) 0.0302(4) Uani 1 1 d . . . . .
O5 O 0.28150(15) 0.56144(10) 0.88085(9) 0.0369(4) Uani 1 1 d . . . . .
O6 O 0.49515(13) 0.18475(7) 0.61506(7) 0.0206(3) Uani 1 1 d . . . . .
O7 O 0.47281(14) 0.17035(7) 0.76759(7) 0.0232(3) Uani 1 1 d D . . . .
N1 N 0.49999(13) 0.39518(8) 0.75720(7) 0.0110(3) Uani 1 1 d . . . . .
N2 N 0.44151(14) 0.39814(8) 0.65208(7) 0.0121(3) Uani 1 1 d . . . . .
C1 C 0.47116(16) 0.35136(9) 0.70288(9) 0.0123(3) Uani 1 1 d . . . . .
C2 C 0.49160(16) 0.46853(9) 0.74276(9) 0.0128(3) Uani 1 1 d . . . . .
C3 C 0.45379(16) 0.46817(9) 0.67482(9) 0.0134(3) Uani 1 1 d . . . . .
H3 H 0.4383 0.5090 0.6474 0.016 Uiso 1 1 calc R U . . .
C4 C 0.53872(16) 0.36686(9) 0.82347(9) 0.0124(3) Uani 1 1 d . . . . .
C5 C 0.66311(17) 0.34951(10) 0.83354(9) 0.0153(3) Uani 1 1 d . . . . .
C6 C 0.69757(19) 0.32205(10) 0.89800(10) 0.0208(4) Uani 1 1 d . . . . .
H6 H 0.7807 0.3084 0.9058 0.025 Uiso 1 1 calc R U . . .
C7 C 0.6130(2) 0.31435(11) 0.95060(10) 0.0236(4) Uani 1 1 d . . . . .
H7 H 0.6387 0.2964 0.9944 0.028 Uiso 1 1 calc R U . . .
C8 C 0.4905(2) 0.33269(10) 0.93977(10) 0.0208(4) Uani 1 1 d . . . . .
H8 H 0.4333 0.3275 0.9765 0.025 Uiso 1 1 calc R U . . .
C9 C 0.45055(18) 0.35860(10) 0.87573(9) 0.0156(3) Uani 1 1 d . . . . .
C10 C 0.75806(17) 0.36011(11) 0.77694(10) 0.0191(4) Uani 1 1 d . . . . .
H10 H 0.7207 0.3913 0.7406 0.023 Uiso 1 1 calc R U . . .
C11 C 0.7909(2) 0.28976(14) 0.74273(14) 0.0356(6) Uani 1 1 d . . . . .
H11A H 0.8517 0.2979 0.7063 0.053 Uiso 1 1 calc R U . . .
H11B H 0.7166 0.2687 0.7223 0.053 Uiso 1 1 calc R U . . .
H11C H 0.8254 0.2576 0.7777 0.053 Uiso 1 1 calc R U . . .
C12 C 0.8750(2) 0.39644(14) 0.80433(12) 0.0304(5) Uani 1 1 d . . . . .
H12A H 0.8526 0.4402 0.8284 0.046 Uiso 1 1 calc R U . . .
H12B H 0.9292 0.4075 0.7654 0.046 Uiso 1 1 calc R U . . .
H12C H 0.9178 0.3648 0.8367 0.046 Uiso 1 1 calc R U . . .
C13 C 0.31538(18) 0.37419(10) 0.86230(10) 0.0181(4) Uani 1 1 d . . . . .
H13 H 0.3100 0.4120 0.8261 0.022 Uiso 1 1 calc R U . . .
C14 C 0.2479(2) 0.40025(13) 0.92660(11) 0.0293(5) Uani 1 1 d . . . . .
H14A H 0.1657 0.4171 0.9132 0.044 Uiso 1 1 calc R U . . .
H14B H 0.2944 0.4390 0.9480 0.044 Uiso 1 1 calc R U . . .
H14C H 0.2401 0.3614 0.9599 0.044 Uiso 1 1 calc R U . . .
C15 C 0.2502(2) 0.30800(12) 0.83376(12) 0.0274(5) Uani 1 1 d . . . . .
H15A H 0.2914 0.2923 0.7914 0.041 Uiso 1 1 calc R U . . .
H15B H 0.1641 0.3193 0.8232 0.041 Uiso 1 1 calc R U . . .
H15C H 0.2538 0.2702 0.8685 0.041 Uiso 1 1 calc R U . . .
C16 C 0.41089(17) 0.37940(9) 0.58162(9) 0.0121(3) Uani 1 1 d . . . . .
C17 C 0.50578(17) 0.37553(9) 0.53313(9) 0.0147(3) Uani 1 1 d . . . . .
C18 C 0.47396(19) 0.36005(10) 0.46454(9) 0.0178(4) Uani 1 1 d . . . . .
H18 H 0.5367 0.3571 0.4305 0.021 Uiso 1 1 calc R U . . .
C19 C 0.35264(19) 0.34896(10) 0.44521(10) 0.0194(4) Uani 1 1 d . . . . .
H19 H 0.3327 0.3384 0.3983 0.023 Uiso 1 1 calc R U . . .
C20 C 0.25987(18) 0.35316(10) 0.49421(10) 0.0181(4) Uani 1 1 d . . . . .
H20 H 0.1768 0.3454 0.4804 0.022 Uiso 1 1 calc R U . . .
C21 C 0.28691(17) 0.36861(9) 0.56358(9) 0.0145(3) Uani 1 1 d . . . . .
C22 C 0.64011(17) 0.38698(10) 0.55334(10) 0.0175(4) Uani 1 1 d . . . . .
H22 H 0.6442 0.3950 0.6046 0.021 Uiso 1 1 calc R U . . .
C23 C 0.6934(2) 0.45215(11) 0.51743(13) 0.0280(5) Uani 1 1 d . . . . .
H23A H 0.6927 0.4448 0.4671 0.042 Uiso 1 1 calc R U . . .
H23B H 0.7782 0.4597 0.5335 0.042 Uiso 1 1 calc R U . . .
H23C H 0.6434 0.4937 0.5287 0.042 Uiso 1 1 calc R U . . .
C24 C 0.7171(2) 0.32153(12) 0.53669(15) 0.0341(5) Uani 1 1 d . . . . .
H24A H 0.6820 0.2803 0.5601 0.051 Uiso 1 1 calc R U . . .
H24B H 0.8019 0.3288 0.5528 0.051 Uiso 1 1 calc R U . . .
H24C H 0.7166 0.3135 0.4864 0.051 Uiso 1 1 calc R U . . .
C25 C 0.18536(17) 0.37191(11) 0.61766(10) 0.0188(4) Uani 1 1 d . . . . .
H25 H 0.2166 0.4006 0.6576 0.023 Uiso 1 1 calc R U . . .
C26 C 0.0679(2) 0.40756(14) 0.59007(13) 0.0316(5) Uani 1 1 d . . . . .
H26A H 0.0890 0.4532 0.5692 0.047 Uiso 1 1 calc R U . . .
H26B H 0.0106 0.4151 0.6284 0.047 Uiso 1 1 calc R U . . .
H26C H 0.0292 0.3772 0.5550 0.047 Uiso 1 1 calc R U . . .
C27 C 0.1558(2) 0.29777(12) 0.64470(12) 0.0270(5) Uani 1 1 d . . . . .
H27A H 0.1240 0.2686 0.6065 0.041 Uiso 1 1 calc R U . . .
H27B H 0.0936 0.3011 0.6812 0.041 Uiso 1 1 calc R U . . .
H27C H 0.2308 0.2762 0.6637 0.041 Uiso 1 1 calc R U . . .
C28 C 0.58917(18) 0.64831(10) 0.86321(9) 0.0164(4) Uani 1 1 d . . . . .
C29 C 0.47491(18) 0.63079(10) 0.73683(10) 0.0181(4) Uani 1 1 d . . . . .
C30 C 0.70265(19) 0.55709(11) 0.75330(11) 0.0211(4) Uani 1 1 d . . . . .
C31 C 0.61908(19) 0.50885(10) 0.89078(10) 0.0189(4) Uani 1 1 d . . . . .
C32 C 0.37616(19) 0.56079(11) 0.85527(10) 0.0198(4) Uani 1 1 d . . . . .
C33 C 0.4104(2) 0.18233(11) 0.55696(11) 0.0247(4) Uani 1 1 d . . . . .
H33A H 0.4209 0.2245 0.5272 0.030 Uiso 1 1 calc R U . . .
H33B H 0.3244 0.1810 0.5735 0.030 Uiso 1 1 calc R U . . .
C34 C 0.44001(19) 0.11542(11) 0.51646(10) 0.0222(4) Uani 1 1 d . . . . .
H34A H 0.4869 0.1266 0.4740 0.027 Uiso 1 1 calc R U . . .
H34B H 0.3638 0.0900 0.5032 0.027 Uiso 1 1 calc R U . . .
C35 C 0.51770(19) 0.07159(10) 0.56703(11) 0.0217(4) Uani 1 1 d . . . . .
H35A H 0.4653 0.0419 0.5971 0.026 Uiso 1 1 calc R U . . .
H35B H 0.5768 0.0411 0.5421 0.026 Uiso 1 1 calc R U . . .
C36 C 0.58362(18) 0.12830(11) 0.60866(11) 0.0202(4) Uani 1 1 d . . . . .
H36A H 0.6082 0.1102 0.6549 0.024 Uiso 1 1 calc R U . . .
H36B H 0.6581 0.1448 0.5841 0.024 Uiso 1 1 calc R U . . .
C37 C 0.5186(2) 0.17101(11) 0.83867(10) 0.0239(4) Uani 1 1 d D . . . .
H37A H 0.4922 0.2147 0.8625 0.029 Uiso 0.832(6) 1 calc R U P A 1
H37B H 0.6097 0.1692 0.8393 0.029 Uiso 0.832(6) 1 calc R U P A 1
H37C H 0.5131 0.2186 0.8598 0.029 Uiso 0.168(6) 1 calc R U P A 2
H37D H 0.6044 0.1536 0.8420 0.029 Uiso 0.168(6) 1 calc R U P A 2
C38A C 0.4662(3) 0.10686(17) 0.87474(15) 0.0264(7) Uani 0.832(6) 1 d D . P A 1
H38A H 0.4480 0.1169 0.9240 0.032 Uiso 0.832(6) 1 calc R U P A 1
H38B H 0.5229 0.0660 0.8720 0.032 Uiso 0.832(6) 1 calc R U P A 1
C38B C 0.4270(14) 0.1190(8) 0.8713(8) 0.0264(7) Uani 0.168(6) 1 d D . P A 2
H38C H 0.4659 0.0938 0.9108 0.032 Uiso 0.168(6) 1 calc R U P A 2
H38D H 0.3536 0.1444 0.8884 0.032 Uiso 0.168(6) 1 calc R U P A 2
C39A C 0.3477(3) 0.09373(18) 0.83265(15) 0.0297(7) Uani 0.832(6) 1 d D . P A 1
H39A H 0.3201 0.0440 0.8365 0.036 Uiso 0.832(6) 1 calc R U P A 1
H39B H 0.2805 0.1256 0.8474 0.036 Uiso 0.832(6) 1 calc R U P A 1
C39B C 0.3913(16) 0.0675(8) 0.8150(7) 0.0297(7) Uani 0.168(6) 1 d D . P A 2
H39C H 0.3142 0.0420 0.8257 0.036 Uiso 0.168(6) 1 calc R U P A 2
H39D H 0.4577 0.0332 0.8051 0.036 Uiso 0.168(6) 1 calc R U P A 2
C40A C 0.3904(6) 0.1108(3) 0.7597(4) 0.0356(13) Uani 0.832(6) 1 d D . P A 1
H40A H 0.4338 0.0699 0.7392 0.043 Uiso 0.832(6) 1 calc R U P A 1
H40B H 0.3195 0.1233 0.7296 0.043 Uiso 0.832(6) 1 calc R U P A 1
C40B C 0.374(4) 0.1203(19) 0.757(2) 0.0356(13) Uani 0.168(6) 1 d D . P A 2
H40C H 0.3810 0.0971 0.7110 0.043 Uiso 0.168(6) 1 calc R U P A 2
H40D H 0.2929 0.1438 0.7598 0.043 Uiso 0.168(6) 1 calc R U P A 2
Li1 Li 0.4846(4) 0.24045(19) 0.69692(18) 0.0232(7) Uani 1 1 d . . . . .

loop_
_atom_site_aniso_label
_atom_site_aniso_U_11
_atom_site_aniso_U_22
_atom_site_aniso_U_33
_atom_site_aniso_U_23
_atom_site_aniso_U_13
_atom_site_aniso_U_12
W1 0.01464(4) 0.01053(3) 0.01150(4) -0.00183(3) -0.00116(2) -0.00078(3)
O1 0.0306(8) 0.0160(7) 0.0192(7) -0.0034(5) -0.0010(6) -0.0046(6)
O2 0.0410(9) 0.0239(8) 0.0215(8) 0.0051(6) -0.0033(7) 0.0068(7)
O3 0.0284(9) 0.0467(11) 0.0413(10) -0.0021(8) 0.0155(8) -0.0054(8)
O4 0.0448(10) 0.0226(8) 0.0230(8) -0.0028(6) -0.0164(7) 0.0034(7)
O5 0.0239(8) 0.0465(11) 0.0404(10) 0.0069(8) 0.0113(7) 0.0089(8)
O6 0.0257(7) 0.0182(7) 0.0178(7) -0.0048(5) -0.0060(5) 0.0049(6)
O7 0.0342(8) 0.0186(7) 0.0168(7) 0.0023(5) -0.0058(6) -0.0068(6)
N1 0.0123(7) 0.0121(7) 0.0085(6) -0.0012(5) -0.0007(5) -0.0006(5)
N2 0.0140(7) 0.0117(7) 0.0106(7) -0.0011(5) -0.0012(5) -0.0001(5)
C1 0.0118(8) 0.0132(8) 0.0118(8) -0.0013(6) 0.0006(6) -0.0011(6)
C2 0.0120(8) 0.0129(8) 0.0134(8) -0.0008(6) -0.0002(6) -0.0005(6)
C3 0.0153(8) 0.0099(8) 0.0151(8) -0.0005(6) -0.0013(7) -0.0011(6)
C4 0.0178(9) 0.0101(8) 0.0094(8) -0.0014(6) -0.0020(6) -0.0012(6)
C5 0.0191(9) 0.0127(8) 0.0140(8) -0.0023(6) -0.0026(7) 0.0010(7)
C6 0.0251(10) 0.0166(9) 0.0205(9) -0.0002(7) -0.0096(8) 0.0027(8)
C7 0.0377(12) 0.0195(9) 0.0136(9) 0.0024(7) -0.0090(8) -0.0007(9)
C8 0.0328(11) 0.0187(9) 0.0109(8) 0.0000(7) 0.0010(8) -0.0043(8)
C9 0.0217(9) 0.0128(8) 0.0124(8) -0.0017(6) 0.0002(7) -0.0016(7)
C10 0.0152(9) 0.0230(10) 0.0190(9) -0.0030(7) -0.0006(7) 0.0036(7)
C11 0.0292(12) 0.0366(13) 0.0411(14) -0.0177(11) 0.0064(10) 0.0042(10)
C12 0.0182(10) 0.0418(14) 0.0311(12) -0.0054(10) 0.0008(9) -0.0042(9)
C13 0.0193(9) 0.0188(9) 0.0164(9) -0.0004(7) 0.0051(7) -0.0018(7)
C14 0.0323(12) 0.0308(12) 0.0250(11) -0.0029(9) 0.0114(9) 0.0006(10)
C15 0.0209(10) 0.0304(11) 0.0309(11) -0.0056(9) 0.0023(8) -0.0055(9)
C16 0.0173(8) 0.0095(7) 0.0094(8) 0.0004(6) -0.0020(6) -0.0001(6)
C17 0.0183(9) 0.0112(8) 0.0147(8) 0.0017(6) -0.0011(7) -0.0006(7)
C18 0.0255(10) 0.0166(9) 0.0113(8) -0.0007(7) 0.0012(7) 0.0001(7)
C19 0.0278(10) 0.0186(9) 0.0115(8) -0.0019(7) -0.0051(7) -0.0005(8)
C20 0.0186(9) 0.0174(9) 0.0181(9) -0.0013(7) -0.0063(7) -0.0016(7)
C21 0.0165(9) 0.0121(8) 0.0148(8) -0.0010(6) -0.0011(7) -0.0009(6)
C22 0.0156(9) 0.0218(9) 0.0153(9) 0.0017(7) 0.0003(7) -0.0009(7)
C23 0.0217(10) 0.0205(10) 0.0416(13) 0.0044(9) -0.0003(9) -0.0037(8)
C24 0.0225(11) 0.0203(11) 0.0596(16) 0.0070(10) -0.0040(10) 0.0051(9)
C25 0.0151(9) 0.0220(10) 0.0191(9) -0.0048(7) -0.0003(7) -0.0022(7)
C26 0.0200(11) 0.0420(14) 0.0329(12) -0.0033(10) -0.0004(9) 0.0078(10)
C27 0.0257(11) 0.0292(12) 0.0264(11) 0.0008(9) 0.0063(8) -0.0059(9)
C28 0.0194(9) 0.0168(9) 0.0130(8) 0.0008(7) -0.0013(7) -0.0009(7)
C29 0.0217(9) 0.0186(9) 0.0140(8) -0.0032(7) 0.0001(7) -0.0003(7)
C30 0.0208(9) 0.0196(9) 0.0230(10) -0.0026(8) 0.0001(8) -0.0052(8)
C31 0.0231(10) 0.0138(9) 0.0198(9) -0.0050(7) -0.0032(7) -0.0014(7)
C32 0.0211(9) 0.0185(9) 0.0199(9) 0.0002(7) -0.0002(7) 0.0026(8)
C33 0.0314(11) 0.0179(10) 0.0246(10) -0.0017(8) -0.0099(8) 0.0030(8)
C34 0.0207(10) 0.0270(11) 0.0189(9) -0.0068(8) -0.0025(7) 0.0032(8)
C35 0.0212(10) 0.0183(10) 0.0256(10) -0.0050(8) -0.0003(8) 0.0022(7)
C36 0.0193(9) 0.0203(9) 0.0211(10) -0.0035(7) -0.0034(7) 0.0035(7)
C37 0.0338(12) 0.0200(10) 0.0178(9) -0.0014(8) -0.0055(8) 0.0002(8)
C38A 0.0217(16) 0.0353(16) 0.0222(11) 0.0103(11) -0.0028(12) 0.0020(12)
C38B 0.0217(16) 0.0353(16) 0.0222(11) 0.0103(11) -0.0028(12) 0.0020(12)
C39A 0.0273(15) 0.0334(17) 0.0284(15) 0.0062(12) 0.0000(11) -0.0074(12)
C39B 0.0273(15) 0.0334(17) 0.0284(15) 0.0062(12) 0.0000(11) -0.0074(12)
C40A 0.049(3) 0.032(2) 0.0252(13) 0.0010(13) -0.0061(14) -0.021(2)
C40B 0.049(3) 0.032(2) 0.0252(13) 0.0010(13) -0.0061(14) -0.021(2)
Li1 0.034(2) 0.0168(17) 0.0188(17) -0.0003(13) -0.0006(14) 0.0006(14)

loop_
_atom_type_symbol
_atom_type_description
_atom_type_scat_dispersion_real
_atom_type_scat_dispersion_imag
_atom_type_scat_source
C C 0.0033 0.0016 'International Tables Vol C Tables 4.2.6.8 and 6.1.1.4'
H H 0.0000 0.0000 'International Tables Vol C Tables 4.2.6.8 and 6.1.1.4'
Li Li -0.0003 0.0001 'International Tables Vol C Tables 4.2.6.8 and 6.1.1.4'
N N 0.0061 0.0033 'International Tables Vol C Tables 4.2.6.8 and 6.1.1.4'
O O 0.0106 0.0060 'International Tables Vol C Tables 4.2.6.8 and 6.1.1.4'
W W -0.8490 6.8722 'International Tables Vol C Tables 4.2.6.8 and 6.1.1.4'

loop_
_exptl_crystal_face_index_h
_exptl_crystal_face_index_k
_exptl_crystal_face_index_l
_exptl_crystal_face_perp_dist
1 1 27 0.0561
0 -26 -7 0.0885
-1 -5 -27 0.0704
-14 -2 9 0.1292
0 7 -26 0.0575
0 26 -3 0.0664
15 1 -6 0.1078
0 -7 26 0.0838
14 -2 9 0.1438

loop_
_geom_angle_atom_site_label_1
_geom_angle_atom_site_label_2
_geom_angle_atom_site_label_3
_geom_angle
C28 W1 C2 177.75(7)
C28 W1 C29 86.25(8)
C28 W1 C30 96.26(8)
C28 W1 C31 84.14(7)
C28 W1 C32 90.11(8)
C29 W1 C2 91.71(7)
C29 W1 C30 89.19(8)
C29 W1 C31 170.39(8)
C29 W1 C32 89.43(8)
C30 W1 C2 82.74(7)
C30 W1 C31 92.25(8)
C31 W1 C2 97.90(7)
C32 W1 C2 90.84(7)
C32 W1 C30 173.38(8)
C32 W1 C31 90.18(8)
C33 O6 Li1 128.22(17)
C36 O6 C33 109.34(14)
C36 O6 Li1 121.70(16)
C37 O7 Li1 130.02(16)
C40A O7 C37 108.2(3)
C40A O7 Li1 120.8(2)
C40B O7 C37 113.0(11)
C40B O7 Li1 114.0(8)
C1 N1 C2 115.35(14)
C1 N1 C4 120.98(15)
C2 N1 C4 123.65(14)
C1 N2 C3 111.66(14)
C1 N2 C16 124.89(15)
C3 N2 C16 123.26(14)
N1 C1 Li1 128.97(16)
N2 C1 N1 102.04(15)
N2 C1 Li1 128.78(16)
N1 C2 W1 130.37(12)
C3 C2 W1 127.79(13)
C3 C2 N1 101.60(15)
N2 C3 H3 125.3
C2 C3 N2 109.33(15)
C2 C3 H3 125.3
C5 C4 N1 118.89(15)
C5 C4 C9 122.43(16)
C9 C4 N1 118.67(16)
C4 C5 C10 121.86(16)
C6 C5 C4 117.54(17)
C6 C5 C10 120.60(17)
C5 C6 H6 119.4
C7 C6 C5 121.16(19)
C7 C6 H6 119.4
C6 C7 H7 119.8
C6 C7 C8 120.31(18)
C8 C7 H7 119.8
C7 C8 H8 119.6
C7 C8 C9 120.84(18)
C9 C8 H8 119.6
C4 C9 C13 121.35(16)
C8 C9 C4 117.68(18)
C8 C9 C13 120.92(17)
C5 C10 H10 107.9
C5 C10 C11 110.87(18)
C5 C10 C12 112.12(16)
C11 C10 H10 107.9
C11 C10 C12 110.09(18)
C12 C10 H10 107.9
C10 C11 H11A 109.5
C10 C11 H11B 109.5
C10 C11 H11C 109.5
H11A C11 H11B 109.5
H11A C11 H11C 109.5
H11B C11 H11C 109.5
C10 C12 H12A 109.5
C10 C12 H12B 109.5
C10 C12 H12C 109.5
H12A C12 H12B 109.5
H12A C12 H12C 109.5
H12B C12 H12C 109.5
C9 C13 H13 108.0
C9 C13 C14 113.21(17)
C9 C13 C15 110.17(16)
C14 C13 H13 108.0
C14 C13 C15 109.33(17)
C15 C13 H13 108.0
C13 C14 H14A 109.5
C13 C14 H14B 109.5
C13 C14 H14C 109.5
H14A C14 H14B 109.5
H14A C14 H14C 109.5
H14B C14 H14C 109.5
C13 C15 H15A 109.5
C13 C15 H15B 109.5
C13 C15 H15C 109.5
H15A C15 H15B 109.5
H15A C15 H15C 109.5
H15B C15 H15C 109.5
C17 C16 N2 118.47(16)
C17 C16 C21 122.52(16)
C21 C16 N2 118.96(15)
C16 C17 C22 122.09(16)
C18 C17 C16 117.74(17)
C18 C17 C22 120.17(17)
C17 C18 H18 119.5
C19 C18 C17 121.08(18)
C19 C18 H18 119.5
C18 C19 H19 119.9
C18 C19 C20 120.19(17)
C20 C19 H19 119.9
C19 C20 H20 119.5
C19 C20 C21 120.94(18)
C21 C20 H20 119.5
C16 C21 C25 121.50(16)
C20 C21 C16 117.53(17)
C20 C21 C25 120.96(17)
C17 C22 H22 108.1
C17 C22 C23 111.33(16)
C17 C22 C24 110.83(17)
C23 C22 H22 108.1
C24 C22 H22 108.1
C24 C22 C23 110.39(17)
C22 C23 H23A 109.5
C22 C23 H23B 109.5
C22 C23 H23C 109.5
H23A C23 H23B 109.5
H23A C23 H23C 109.5
H23B C23 H23C 109.5
C22 C24 H24A 109.5
C22 C24 H24B 109.5
C22 C24 H24C 109.5
H24A C24 H24B 109.5
H24A C24 H24C 109.5
H24B C24 H24C 109.5
C21 C25 H25 107.8
C21 C25 C26 112.64(17)
C21 C25 C27 110.48(16)
C26 C25 H25 107.8
C27 C25 H25 107.8
C27 C25 C26 110.15(18)
C25 C26 H26A 109.5
C25 C26 H26B 109.5
C25 C26 H26C 109.5
H26A C26 H26B 109.5
H26A C26 H26C 109.5
H26B C26 H26C 109.5
C25 C27 H27A 109.5
C25 C27 H27B 109.5
C25 C27 H27C 109.5
H27A C27 H27B 109.5
H27A C27 H27C 109.5
H27B C27 H27C 109.5
O1 C28 W1 178.49(17)
O2 C29 W1 174.97(17)
O3 C30 W1 177.02(19)
O4 C31 W1 171.71(16)
O5 C32 W1 178.15(19)
O6 C33 H33A 110.4
O6 C33 H33B 110.4
O6 C33 C34 106.75(16)
H33A C33 H33B 108.6
C34 C33 H33A 110.4
C34 C33 H33B 110.4
C33 C34 H34A 111.0
C33 C34 H34B 111.0
C33 C34 C35 103.97(16)
H34A C34 H34B 109.0
C35 C34 H34A 111.0
C35 C34 H34B 111.0
C34 C35 H35A 111.3
C34 C35 H35B 111.3
H35A C35 H35B 109.2
C36 C35 C34 102.13(16)
C36 C35 H35A 111.3
C36 C35 H35B 111.3
O6 C36 C35 104.87(15)
O6 C36 H36A 110.8
O6 C36 H36B 110.8
C35 C36 H36A 110.8
C35 C36 H36B 110.8
H36A C36 H36B 108.8
O7 C37 H37A 110.2
O7 C37 H37B 110.2
O7 C37 H37C 111.9
O7 C37 H37D 111.9
O7 C37 C38A 107.39(18)
O7 C37 C38B 99.3(6)
H37A C37 H37B 108.5
H37C C37 H37D 109.6
C38A C37 H37A 110.2
C38A C37 H37B 110.2
C38B C37 H37C 111.9
C38B C37 H37D 111.9
C37 C38A H38A 111.4
C37 C38A H38B 111.4
C37 C38A C39A 101.8(2)
H38A C38A H38B 109.3
C39A C38A H38A 111.4
C39A C38A H38B 111.4
C37 C38B H38C 110.5
C37 C38B H38D 110.5
H38C C38B H38D 108.6
C39B C38B C37 106.4(11)
C39B C38B H38C 110.5
C39B C38B H38D 110.5
C38A C39A H39A 111.5
C38A C39A H39B 111.5
H39A C39A H39B 109.3
C40A C39A C38A 101.2(3)
C40A C39A H39A 111.5
C40A C39A H39B 111.5
C38B C39B H39C 112.2
C38B C39B H39D 112.2
C38B C39B C40B 97.9(19)
H39C C39B H39D 109.8
C40B C39B H39C 112.2
C40B C39B H39D 112.2
O7 C40A C39A 105.2(5)
O7 C40A H40A 110.7
O7 C40A H40B 110.7
C39A C40A H40A 110.7
C39A C40A H40B 110.7
H40A C40A H40B 108.8
O7 C40B C39B 103.8(14)
O7 C40B H40C 111.0
O7 C40B H40D 111.0
C39B C40B H40C 111.0
C39B C40B H40D 111.0
H40C C40B H40D 109.0
O6 Li1 O7 102.25(18)
O6 Li1 C1 127.01(19)
O7 Li1 C1 130.47(19)

loop_
_geom_bond_atom_site_label_1
_geom_bond_atom_site_label_2
_geom_bond_distance
W1 C2 2.2570(18)
W1 C28 1.9916(19)
W1 C29 2.025(2)
W1 C30 2.042(2)
W1 C31 2.053(2)
W1 C32 2.033(2)
O1 C28 1.158(2)
O2 C29 1.152(2)
O3 C30 1.142(3)
O4 C31 1.144(2)
O5 C32 1.143(3)
O6 C33 1.445(2)
O6 C36 1.442(2)
O6 Li1 1.901(4)
O7 C37 1.454(2)
O7 C40A 1.446(4)
O7 C40B 1.444(16)
O7 Li1 1.906(4)
N1 C1 1.370(2)
N1 C2 1.418(2)
N1 C4 1.445(2)
N2 C1 1.357(2)
N2 C3 1.402(2)
N2 C16 1.440(2)
C1 Li1 2.106(4)
C2 C3 1.369(2)
C3 H3 0.9500
C4 C5 1.403(3)
C4 C9 1.403(2)
C5 C6 1.395(3)
C5 C10 1.520(3)
C6 H6 0.9500
C6 C7 1.381(3)
C7 H7 0.9500
C7 C8 1.389(3)
C8 H8 0.9500
C8 C9 1.394(3)
C9 C13 1.518(3)
C10 H10 1.0000
C10 C11 1.528(3)
C10 C12 1.534(3)
C11 H11A 0.9800
C11 H11B 0.9800
C11 H11C 0.9800
C12 H12A 0.9800
C12 H12B 0.9800
C12 H12C 0.9800
C13 H13 1.0000
C13 C14 1.526(3)
C13 C15 1.538(3)
C14 H14A 0.9800
C14 H14B 0.9800
C14 H14C 0.9800
C15 H15A 0.9800
C15 H15B 0.9800
C15 H15C 0.9800
C16 C17 1.398(2)
C16 C21 1.403(3)
C17 C18 1.395(3)
C17 C22 1.523(3)
C18 H18 0.9500
C18 C19 1.383(3)
C19 H19 0.9500
C19 C20 1.388(3)
C20 H20 0.9500
C20 C21 1.398(3)
C21 C25 1.524(3)
C22 H22 1.0000
C22 C23 1.530(3)
C22 C24 1.529(3)
C23 H23A 0.9800
C23 H23B 0.9800
C23 H23C 0.9800
C24 H24A 0.9800
C24 H24B 0.9800
C24 H24C 0.9800
C25 H25 1.0000
C25 C26 1.535(3)
C25 C27 1.531(3)
C26 H26A 0.9800
C26 H26B 0.9800
C26 H26C 0.9800
C27 H27A 0.9800
C27 H27B 0.9800
C27 H27C 0.9800
C33 H33A 0.9900
C33 H33B 0.9900
C33 C34 1.522(3)
C34 H34A 0.9900
C34 H34B 0.9900
C34 C35 1.529(3)
C35 H35A 0.9900
C35 H35B 0.9900
C35 C36 1.516(3)
C36 H36A 0.9900
C36 H36B 0.9900
C37 H37A 0.9900
C37 H37B 0.9900
C37 H37C 0.9900
C37 H37D 0.9900
C37 C38A 1.512(4)
C37 C38B 1.538(13)
C38A H38A 0.9900
C38A H38B 0.9900
C38A C39A 1.536(4)
C38B H38C 0.9900
C38B H38D 0.9900
C38B C39B 1.507(16)
C39A H39A 0.9900
C39A H39B 0.9900
C39A C40A 1.517(7)
C39B H39C 0.9900
C39B H39D 0.9900
C39B C40B 1.512(16)
C40A H40A 0.9900
C40A H40B 0.9900
C40B H40C 0.9900
C40B H40D 0.9900

loop_
_geom_torsion_atom_site_label_1
_geom_torsion_atom_site_label_2
_geom_torsion_atom_site_label_3
_geom_torsion_atom_site_label_4
_geom_torsion
W1 C2 C3 N2 174.79(12)
O6 C33 C34 C35 16.3(2)
O7 C37 C38A C39A -26.1(3)
O7 C37 C38B C39B 30.6(13)
N1 C2 C3 N2 -0.02(19)
N1 C4 C5 C6 -179.78(16)
N1 C4 C5 C10 0.4(3)
N1 C4 C9 C8 -178.58(16)
N1 C4 C9 C13 4.1(3)
N2 C16 C17 C18 -177.52(16)
N2 C16 C17 C22 3.0(3)
N2 C16 C21 C20 177.59(16)
N2 C16 C21 C25 -3.7(3)
C1 N1 C2 W1 -174.05(12)
C1 N1 C2 C3 0.6(2)
C1 N1 C4 C5 84.7(2)
C1 N1 C4 C9 -96.1(2)
C1 N2 C3 C2 -0.5(2)
C1 N2 C16 C17 -90.2(2)
C1 N2 C16 C21 92.3(2)
C2 N1 C1 N2 -0.86(19)
C2 N1 C1 Li1 174.28(18)
C2 N1 C4 C5 -93.9(2)
C2 N1 C4 C9 85.3(2)
C3 N2 C1 N1 0.81(18)
C3 N2 C1 Li1 -174.34(18)
C3 N2 C16 C17 84.4(2)
C3 N2 C16 C21 -93.0(2)
C4 N1 C1 N2 -179.50(15)
C4 N1 C1 Li1 -4.4(3)
C4 N1 C2 W1 4.5(2)
C4 N1 C2 C3 179.16(15)
C4 C5 C6 C7 -2.0(3)
C4 C5 C10 C11 -103.4(2)
C4 C5 C10 C12 133.2(2)
C4 C9 C13 C14 -149.45(18)
C4 C9 C13 C15 87.8(2)
C5 C4 C9 C8 0.6(3)
C5 C4 C9 C13 -176.78(17)
C5 C6 C7 C8 1.2(3)
C6 C5 C10 C11 76.8(2)
C6 C5 C10 C12 -46.7(3)
C6 C7 C8 C9 0.5(3)
C7 C8 C9 C4 -1.4(3)
C7 C8 C9 C13 176.00(18)
C8 C9 C13 C14 33.3(3)
C8 C9 C13 C15 -89.5(2)
C9 C4 C5 C6 1.1(3)
C9 C4 C5 C10 -178.75(17)
C10 C5 C6 C7 177.84(18)
C16 N2 C1 N1 175.99(15)
C16 N2 C1 Li1 0.8(3)
C16 N2 C3 C2 -175.80(16)
C16 C17 C18 C19 0.0(3)
C16 C17 C22 C23 -116.3(2)
C16 C17 C22 C24 120.4(2)
C16 C21 C25 C26 141.35(19)
C16 C21 C25 C27 -95.0(2)
C17 C16 C21 C20 0.3(3)
C17 C16 C21 C25 178.96(17)
C17 C18 C19 C20 0.1(3)
C18 C17 C22 C23 64.2(2)
C18 C17 C22 C24 -59.1(2)
C18 C19 C20 C21 0.0(3)
C19 C20 C21 C16 -0.2(3)
C19 C20 C21 C25 -178.87(18)
C20 C21 C25 C26 -40.0(3)
C20 C21 C25 C27 83.6(2)
C21 C16 C17 C18 -0.2(3)
C21 C16 C17 C22 -179.69(17)
C22 C17 C18 C19 179.52(18)
C33 O6 C36 C35 -26.9(2)
C33 C34 C35 C36 -31.4(2)
C34 C35 C36 O6 35.9(2)
C36 O6 C33 C34 6.4(2)
C37 O7 C40A C39A 22.4(6)
C37 O7 C40B C39B -23(4)
C37 C38A C39A C40A 38.2(4)
C37 C38B C39B C40B -44(2)
C38A C37 C38B C39B -87(2)
C38A C39A C40A O7 -37.8(6)
C38B C37 C38A C39A 40(2)
C38B C39B C40B O7 39(4)
C40A O7 C37 C38A 2.8(5)
C40A O7 C37 C38B -14.2(8)
C40A O7 C40B C39B 42(9)
C40B O7 C37 C38A 12(3)
C40B O7 C37 C38B -5(3)
C40B O7 C40A C39A -97(12)
Li1 O6 C33 C34 -163.70(19)
Li1 O6 C36 C35 143.99(19)
Li1 O7 C37 C38A 171.2(2)
Li1 O7 C37 C38B 154.3(7)
Li1 O7 C40A C39A -147.4(3)
Li1 O7 C40B C39B 175(2)

loop_
_exptl_oxdiff_crystal_face_indexfrac_h
_exptl_oxdiff_crystal_face_indexfrac_k
_exptl_oxdiff_crystal_face_indexfrac_l
_exptl_oxdiff_crystal_face_x
_exptl_oxdiff_crystal_face_y
_exptl_oxdiff_crystal_face_z
0.8639 0.6356 27.1079 0.2378 0.1315 0.9624
0.0160 -25.7595 -7.0234 -0.8784 -0.4778 -0.0096
-0.8074 -5.0353 -26.6325 -0.3744 -0.2057 -0.9042
-13.9848 -2.0061 9.0032 -0.4369 0.8229 0.2767
-0.1982 6.5978 -26.3203 0.0214 -0.0431 -0.9988
-0.3434 26.4992 -2.9631 0.8219 0.4463 -0.3540
14.9851 1.0058 -6.0070 0.4569 -0.8781 -0.1563
-0.1263 -6.5990 26.3257 -0.0316 0.0617 0.9976
14.3731 -2.2391 8.9162 0.4381 -0.8039 0.4022
